data_7700850
loop_
_publ_author_name
'Ng, Wai-Ming'
'Guo, Xueying'
'Cheung, Wai-Man'
'So, Yat-Ming'
'Chong, Man-Chun'
'Sung, Herman H.-Y.'
'Williams, Ian D.'
'Lin, Zhenyang'
'Leung, Wa-Hung'

_publ_section_title
;
 4-Coordinated, 14-electron ruthenium(ii) chalcogenolate complexes:
 synthesis, electronic structure and reactions with PhICl<sub>2</sub> and
 organic azides.
;
_journal_issue 35
_journal_name_full 'Dalton transactions (Cambridge, England : 2003)'
_journal_page_first 13315
_journal_page_last 13325
_journal_paper_doi 10.1039/c9dt02457c
_journal_volume 48
_journal_year 2019
_chemical_formula_moiety 'C43 H44 N O2 P Ru S Se2, 0.75(C4 H8 O), 0.25(H2 O)'
_chemical_formula_sum 'C46 H50.5 N O3 P Ru S Se2'
_chemical_formula_weight 987.39
_space_group_crystal_system triclinic
_space_group_IT_number 2
_space_group_name_Hall '-P 1'
_space_group_name_H-M_alt 'P -1'
_symmetry_space_group_name_Hall '-P 1'
_symmetry_space_group_name_H-M 'P -1'
_atom_sites_solution_hydrogens geom
_audit_creation_date 2016-09-14
_audit_creation_method
;
Olex2 1.2
(compiled 2016.09.09 svn.r3337 for OlexSys, GUI svn.r5227)
;
_audit_update_record
;
2018-07-24 deposited with the CCDC.    2019-08-15 downloaded from the CCDC.
;
_cell_angle_alpha 70.854(4)
_cell_angle_beta 82.761(3)
_cell_angle_gamma 72.261(3)
_cell_formula_units_Z 2
_cell_length_a 9.9055(3)
_cell_length_b 14.8954(7)
_cell_length_c 15.8159(7)
_cell_measurement_reflns_used 4922
_cell_measurement_temperature 100.01(10)
_cell_measurement_theta_max 75.1940
_cell_measurement_theta_min 4.6720
_cell_volume 2098.80(16)
_computing_cell_refinement
;
CrysAlisPro, Agilent Technologies,
Version 1.171.37.35 (release 13-08-2014 CrysAlis171 .NET)
(compiled Aug 13 2014,18:06:01)
;
_computing_data_collection
;
CrysAlisPro, Agilent Technologies,
Version 1.171.37.35 (release 13-08-2014 CrysAlis171 .NET)
(compiled Aug 13 2014,18:06:01)
;
_computing_data_reduction
;
CrysAlisPro, Agilent Technologies,
Version 1.171.37.35 (release 13-08-2014 CrysAlis171 .NET)
(compiled Aug 13 2014,18:06:01)
;
_computing_molecular_graphics 'Olex2 (Dolomanov et al., 2009)'
_computing_publication_material 'Olex2 (Dolomanov et al., 2009)'
_computing_structure_refinement 'ShelXL (Sheldrick, 2015)'
_diffrn_ambient_environment N~2~
_diffrn_ambient_temperature 100.01(10)
_diffrn_detector 'CCD plate'
_diffrn_detector_area_resol_mean 10.3587
_diffrn_detector_type Atlas
_diffrn_measured_fraction_theta_full 0.977
_diffrn_measured_fraction_theta_max 0.976
_diffrn_measurement_details
;
#__ type_ start__ end____ width___ exp.time_
  1 omega   29.00  111.00   1.0000   10.0000
omega____ theta____ kappa____ phi______ frames
    -      110.5703 -100.0000  -11.0000 82

#__ type_ start__ end____ width___ exp.time_
  2 omega  -49.00   31.00   1.0000    5.0000
omega____ theta____ kappa____ phi______ frames
    -      -40.6953   37.0000   90.0000 80

#__ type_ start__ end____ width___ exp.time_
  3 omega  -92.00   -9.00   1.0000    5.0000
omega____ theta____ kappa____ phi______ frames
    -      -40.6953  125.0000   60.0000 83

#__ type_ start__ end____ width___ exp.time_
  4 omega -115.00  -12.00   1.0000    5.0000
omega____ theta____ kappa____ phi______ frames
    -      -40.6953  -57.0000  -60.0000 103

#__ type_ start__ end____ width___ exp.time_
  5 omega  -38.00   74.00   1.0000    5.0000
omega____ theta____ kappa____ phi______ frames
    -       40.6953  -77.0000 -150.0000 112

#__ type_ start__ end____ width___ exp.time_
  6 omega   38.00  122.00   1.0000   10.0000
omega____ theta____ kappa____ phi______ frames
    -      110.5703 -125.0000 -120.0000 84

#__ type_ start__ end____ width___ exp.time_
  7 omega   36.00  136.00   1.0000   10.0000
omega____ theta____ kappa____ phi______ frames
    -      110.5703  -61.0000   30.0000 100

#__ type_ start__ end____ width___ exp.time_
  8 omega   52.00   84.00   1.0000   10.0000
omega____ theta____ kappa____ phi______ frames
    -      110.5703   15.0000  120.0000 32
;
_diffrn_measurement_device 'kappa diffractometer'
_diffrn_measurement_device_type 'SuperNova, Dual, Cu at zero, Atlas'
_diffrn_measurement_method '\w scans'
_diffrn_orient_matrix_UB_11 -0.0505361000
_diffrn_orient_matrix_UB_12 0.1000863000
_diffrn_orient_matrix_UB_13 -0.0732314000
_diffrn_orient_matrix_UB_21 -0.0128156000
_diffrn_orient_matrix_UB_22 -0.0544474000
_diffrn_orient_matrix_UB_23 -0.0650017000
_diffrn_orient_matrix_UB_31 -0.1548157000
_diffrn_orient_matrix_UB_32 0.0056621000
_diffrn_orient_matrix_UB_33 0.0324407000
_diffrn_radiation_monochromator mirror
_diffrn_radiation_probe x-ray
_diffrn_radiation_type CuK\a
_diffrn_radiation_wavelength 1.54184
_diffrn_reflns_av_R_equivalents 0.0231
_diffrn_reflns_av_unetI/netI 0.0332
_diffrn_reflns_limit_h_max 8
_diffrn_reflns_limit_h_min -11
_diffrn_reflns_limit_k_max 17
_diffrn_reflns_limit_k_min -17
_diffrn_reflns_limit_l_max 18
_diffrn_reflns_limit_l_min -16
_diffrn_reflns_number 11466
_diffrn_reflns_theta_full 66.500
_diffrn_reflns_theta_max 66.994
_diffrn_reflns_theta_min 5.044
_diffrn_source 'sealed X-ray tube'
_diffrn_source_current 0.80
_diffrn_source_power 0.040
_diffrn_source_target Cu
_diffrn_source_type 'SuperNova (Cu) X-ray Source'
_diffrn_source_voltage 50
_exptl_absorpt_coefficient_mu 6.156
_exptl_absorpt_correction_T_max 1.00000
_exptl_absorpt_correction_T_min 0.69226
_exptl_absorpt_correction_type multi-scan
_exptl_absorpt_process_details
;
CrysAlisPro, Agilent Technologies,
Version 1.171.37.35 (release 13-08-2014 CrysAlis171 .NET)
(compiled Aug 13 2014,18:06:01)
Empirical absorption correction using spherical harmonics,
 implemented in SCALE3 ABSPACK scaling algorithm.
;
_exptl_crystal_colour red
_exptl_crystal_density_diffrn 1.562
_exptl_crystal_description needle
_exptl_crystal_F_000 1001
_exptl_crystal_size_max 0.2
_exptl_crystal_size_mid 0.03
_exptl_crystal_size_min 0.02
_refine_diff_density_max 1.184
_refine_diff_density_min -0.549
_refine_diff_density_rms 0.098
_refine_ls_extinction_method none
_refine_ls_goodness_of_fit_ref 1.000
_refine_ls_hydrogen_treatment constr
_refine_ls_matrix_type full
_refine_ls_number_parameters 491
_refine_ls_number_reflns 7294
_refine_ls_number_restraints 0
_refine_ls_restrained_S_all 1.000
_refine_ls_R_factor_all 0.0391
_refine_ls_R_factor_gt 0.0367
_refine_ls_shift/su_max 0.001
_refine_ls_shift/su_mean 0.000
_refine_ls_structure_factor_coef Fsqd
_refine_ls_weighting_details 'w=1/[\s^2^(Fo^2^)+(0.0650P)^2^+0.9250P] where P=(Fo^2^+2Fc^2^)/3'
_refine_ls_weighting_scheme calc
_refine_ls_wR_factor_gt 0.0947
_refine_ls_wR_factor_ref 0.0967
_reflns_Friedel_coverage 0.000
_reflns_number_gt 6762
_reflns_number_total 7294
_reflns_threshold_expression 'I > 2\s(I)'
_cod_data_source_file c9dt02457c2.cif
_cod_data_source_block ng26cult
_cod_depositor_comments 'Adding full bibliography for 7700845--7700851.cif.'
_cod_original_formula_sum 'C46 H50.50 N O3 P Ru S Se2'
_cod_database_code 7700850
_shelx_space_group_comment
;
The symmetry employed for this shelxl refinement is uniquely defined
by the following loop, which should always be used as a source of
symmetry information in preference to the above space-group names.
They are only intended as comments.
;
_reflns_odcompleteness_completeness 70.71
_reflns_odcompleteness_iscentric 1
_reflns_odcompleteness_theta 68.13
_olex2_refinement_description
;
1. Fixed Uiso
 At 1.2 times of:
  All C(H) groups, All C(H,H) groups
 At 1.5 times of:
  All C(H,H,H) groups
2. Others
 Fixed Sof: O1S(0.75) C2S(0.75) H2SA(0.75) H2SB(0.75) C3S(0.75) H3SA(0.75)
 H3SB(0.75) C4S(0.75) H4SA(0.75) H4SB(0.75) C5S(0.75) H5SA(0.75) H5SB(0.75)
 O1W(0.25)
3.a Secondary CH2 refined with riding coordinates:
 C2S(H2SA,H2SB), C3S(H3SA,H3SB), C4S(H4SA,H4SB), C5S(H5SA,H5SB)
3.b Aromatic/amide H refined with riding coordinates:
 C2(H2), C3(H3), C5(H5), C6(H6), C13(H13), C15(H15), C23(H23), C25(H25),
 C32(H32), C33(H33), C34(H34), C35(H35), C36(H36), C42(H42), C43(H43), C44(H44),
  C45(H45), C46(H46), C52(H52), C53(H53), C54(H54), C55(H55), C56(H56)
3.c Idealised Me refined as rotating group:
 C7(H7A,H7B,H7C), C17(H17A,H17B,H17C), C18(H18A,H18B,H18C), C19(H19A,H19B,
 H19C), C27(H27A,H27B,H27C), C28(H28A,H28B,H28C), C29(H29A,H29B,H29C)
;
_shelx_shelxl_version_number 2014/7
_olex2_submission_special_instructions 'No special instructions were received'

loop_
_space_group_symop_operation_xyz
'x, y, z'
'-x, -y, -z'

loop_
_atom_site_label
_atom_site_type_symbol
_atom_site_fract_x
_atom_site_fract_y
_atom_site_fract_z
_atom_site_U_iso_or_equiv
_atom_site_adp_type
_atom_site_occupancy
_atom_site_site_symmetry_order
_atom_site_calc_flag
_atom_site_refinement_flags_posn
_atom_site_refinement_flags_occupancy
_atom_site_disorder_assembly
_atom_site_disorder_group
Ru1 Ru 0.18857(2) 0.23287(2) 0.23932(2) 0.02859(9) Uani 1 1 d . . . .
Se1 Se 0.28072(3) 0.36733(2) 0.21225(2) 0.03371(10) Uani 1 1 d . . . .
Se2 Se 0.31286(3) 0.07712(2) 0.33188(2) 0.03208(10) Uani 1 1 d . . . .
S1 S 0.09435(8) 0.21958(5) 0.09717(5) 0.03123(16) Uani 1 1 d . . . .
P1 P 0.05497(8) 0.27196(5) 0.35641(5) 0.02928(16) Uani 1 1 d . . . .
O1 O 0.2477(2) 0.20542(16) 0.10634(14) 0.0335(4) Uani 1 1 d . . . .
O2 O 0.0350(2) 0.28367(16) 0.01266(15) 0.0374(5) Uani 1 1 d . . . .
N1 N 0.0195(3) 0.25162(19) 0.18335(17) 0.0330(5) Uani 1 1 d . . . .
C1 C 0.0722(3) 0.1018(2) 0.1116(2) 0.0318(6) Uani 1 1 d . . . .
C2 C 0.1769(3) 0.0341(2) 0.0789(2) 0.0357(6) Uani 1 1 d . . . .
H2 H 0.2625 0.0488 0.0531 0.043 Uiso 1 1 calc R . . .
C3 C 0.1546(4) -0.0554(2) 0.0845(2) 0.0370(7) Uani 1 1 d . . . .
H3 H 0.2250 -0.1016 0.0612 0.044 Uiso 1 1 calc R . . .
C4 C 0.0304(4) -0.0784(2) 0.1237(2) 0.0360(7) Uani 1 1 d . . . .
C5 C -0.0717(3) -0.0091(2) 0.1560(2) 0.0366(7) Uani 1 1 d . . . .
H5 H -0.1568 -0.0239 0.1830 0.044 Uiso 1 1 calc R . . .
C6 C -0.0520(3) 0.0814(2) 0.1496(2) 0.0357(7) Uani 1 1 d . . . .
H6 H -0.1233 0.1285 0.1712 0.043 Uiso 1 1 calc R . . .
C7 C 0.0071(4) -0.1764(3) 0.1322(3) 0.0432(8) Uani 1 1 d . . . .
H7A H 0.0473 -0.1963 0.0791 0.065 Uiso 1 1 calc GR . . .
H7B H -0.0948 -0.1699 0.1373 0.065 Uiso 1 1 calc GR . . .
H7C H 0.0535 -0.2266 0.1857 0.065 Uiso 1 1 calc GR . . .
C11 C 0.4003(3) 0.3744(2) 0.1054(2) 0.0316(6) Uani 1 1 d . . . .
C12 C 0.3374(3) 0.4179(2) 0.0220(2) 0.0345(6) Uani 1 1 d . . . .
C13 C 0.4269(4) 0.4202(2) -0.0540(2) 0.0381(7) Uani 1 1 d . . . .
H13 H 0.3863 0.4489 -0.1114 0.046 Uiso 1 1 calc R . . .
C14 C 0.5729(4) 0.3821(2) -0.0482(2) 0.0396(7) Uani 1 1 d . . . .
C15 C 0.6322(4) 0.3450(2) 0.0352(2) 0.0394(7) Uani 1 1 d . . . .
H15 H 0.7324 0.3208 0.0396 0.047 Uiso 1 1 calc R . . .
C16 C 0.5476(3) 0.3423(2) 0.1132(2) 0.0353(7) Uani 1 1 d . . . .
C17 C 0.1807(4) 0.4661(2) 0.0109(2) 0.0389(7) Uani 1 1 d . . . .
H17A H 0.1618 0.5023 -0.0524 0.058 Uiso 1 1 calc GR . . .
H17B H 0.1481 0.5122 0.0462 0.058 Uiso 1 1 calc GR . . .
H17C H 0.1303 0.4151 0.0316 0.058 Uiso 1 1 calc GR . . .
C18 C 0.6651(4) 0.3831(3) -0.1319(3) 0.0489(8) Uani 1 1 d . . . .
H18A H 0.7562 0.3914 -0.1231 0.073 Uiso 1 1 calc GR . . .
H18B H 0.6177 0.4380 -0.1824 0.073 Uiso 1 1 calc GR . . .
H18C H 0.6814 0.3204 -0.1445 0.073 Uiso 1 1 calc GR . . .
C19 C 0.6166(4) 0.3110(3) 0.2019(2) 0.0411(7) Uani 1 1 d . . . .
H19A H 0.7199 0.2922 0.1930 0.062 Uiso 1 1 calc GR . . .
H19B H 0.5876 0.2543 0.2430 0.062 Uiso 1 1 calc GR . . .
H19C H 0.5873 0.3661 0.2272 0.062 Uiso 1 1 calc GR . . .
C21 C 0.4015(3) -0.0045(2) 0.2553(2) 0.0313(6) Uani 1 1 d . . . .
C22 C 0.3569(3) -0.0891(2) 0.2681(2) 0.0339(6) Uani 1 1 d . . . .
C23 C 0.4244(3) -0.1523(2) 0.2177(2) 0.0352(6) Uani 1 1 d . . . .
H23 H 0.3983 -0.2114 0.2282 0.042 Uiso 1 1 calc R . . .
C24 C 0.5285(3) -0.1319(2) 0.1527(2) 0.0342(6) Uani 1 1 d . . . .
C25 C 0.5687(3) -0.0466(2) 0.1407(2) 0.0342(6) Uani 1 1 d . . . .
H25 H 0.6392 -0.0313 0.0962 0.041 Uiso 1 1 calc R . . .
C26 C 0.5085(3) 0.0174(2) 0.1921(2) 0.0331(6) Uani 1 1 d . . . .
C27 C 0.2348(4) -0.1114(3) 0.3301(2) 0.0399(7) Uani 1 1 d . . . .
H27A H 0.1472 -0.0594 0.3086 0.060 Uiso 1 1 calc GR . . .
H27B H 0.2527 -0.1138 0.3905 0.060 Uiso 1 1 calc GR . . .
H27C H 0.2252 -0.1754 0.3316 0.060 Uiso 1 1 calc GR . . .
C28 C 0.5924(4) -0.1980(3) 0.0950(2) 0.0419(7) Uani 1 1 d . . . .
H28A H 0.5686 -0.2609 0.1212 0.063 Uiso 1 1 calc GR . . .
H28B H 0.6956 -0.2106 0.0915 0.063 Uiso 1 1 calc GR . . .
H28C H 0.5544 -0.1656 0.0347 0.063 Uiso 1 1 calc GR . . .
C29 C 0.5616(3) 0.1050(2) 0.1786(2) 0.0374(7) Uani 1 1 d . . . .
H29A H 0.6114 0.0957 0.2319 0.056 Uiso 1 1 calc GR . . .
H29B H 0.4814 0.1649 0.1686 0.056 Uiso 1 1 calc GR . . .
H29C H 0.6269 0.1117 0.1264 0.056 Uiso 1 1 calc GR . . .
C31 C -0.0969(3) 0.2205(2) 0.3832(2) 0.0324(6) Uani 1 1 d . . . .
C32 C -0.0759(4) 0.1213(3) 0.3915(2) 0.0397(7) Uani 1 1 d . . . .
H32 H 0.0160 0.0820 0.3807 0.048 Uiso 1 1 calc R . . .
C33 C -0.1875(4) 0.0792(3) 0.4153(3) 0.0432(8) Uani 1 1 d . . . .
H33 H -0.1719 0.0112 0.4216 0.052 Uiso 1 1 calc R . . .
C34 C -0.3224(4) 0.1372(3) 0.4298(2) 0.0397(7) Uani 1 1 d . . . .
H34 H -0.3996 0.1090 0.4456 0.048 Uiso 1 1 calc R . . .
C35 C -0.3435(4) 0.2350(3) 0.4213(2) 0.0412(7) Uani 1 1 d . . . .
H35 H -0.4357 0.2743 0.4316 0.049 Uiso 1 1 calc R . . .
C36 C -0.2317(3) 0.2776(2) 0.3977(2) 0.0366(7) Uani 1 1 d . . . .
H36 H -0.2477 0.3456 0.3916 0.044 Uiso 1 1 calc R . . .
C41 C 0.1358(3) 0.2330(2) 0.4649(2) 0.0310(6) Uani 1 1 d . . . .
C42 C 0.0558(3) 0.2098(2) 0.5438(2) 0.0351(6) Uani 1 1 d . . . .
H42 H -0.0412 0.2137 0.5412 0.042 Uiso 1 1 calc R . . .
C43 C 0.1170(4) 0.1810(2) 0.6264(2) 0.0382(7) Uani 1 1 d . . . .
H43 H 0.0614 0.1659 0.6799 0.046 Uiso 1 1 calc R . . .
C44 C 0.2584(4) 0.1742(2) 0.6310(2) 0.0379(7) Uani 1 1 d . . . .
H44 H 0.3005 0.1537 0.6875 0.045 Uiso 1 1 calc R . . .
C45 C 0.3385(4) 0.1974(3) 0.5527(2) 0.0424(7) Uani 1 1 d . . . .
H45 H 0.4355 0.1933 0.5556 0.051 Uiso 1 1 calc R . . .
C46 C 0.2774(4) 0.2269(3) 0.4700(2) 0.0392(7) Uani 1 1 d . . . .
H46 H 0.3329 0.2429 0.4166 0.047 Uiso 1 1 calc R . . .
C51 C -0.0255(3) 0.4055(2) 0.3316(2) 0.0333(6) Uani 1 1 d . . . .
C52 C -0.0275(5) 0.4565(3) 0.3908(2) 0.0486(9) Uani 1 1 d . . . .
H52 H 0.0126 0.4220 0.4480 0.058 Uiso 1 1 calc R . . .
C53 C -0.0881(6) 0.5582(3) 0.3666(3) 0.0607(11) Uani 1 1 d . . . .
H53 H -0.0909 0.5927 0.4080 0.073 Uiso 1 1 calc R . . .
C54 C -0.1442(5) 0.6098(3) 0.2834(3) 0.0513(9) Uani 1 1 d . . . .
H54 H -0.1840 0.6795 0.2671 0.062 Uiso 1 1 calc R . . .
C55 C -0.1421(4) 0.5595(3) 0.2240(3) 0.0455(8) Uani 1 1 d . . . .
H55 H -0.1811 0.5946 0.1665 0.055 Uiso 1 1 calc R . . .
C56 C -0.0834(4) 0.4577(3) 0.2477(2) 0.0412(7) Uani 1 1 d . . . .
H56 H -0.0826 0.4234 0.2064 0.049 Uiso 1 1 calc R . . .
O1S O 0.4716(7) 0.4759(5) 0.3633(5) 0.1060(19) Uiso 0.75 1 d . P A 1
C2S C 0.3290(9) 0.5010(6) 0.3914(6) 0.083(2) Uiso 0.75 1 d . P A 1
H2SA H 0.2701 0.4902 0.3515 0.099 Uiso 0.75 1 calc R P A 1
H2SB H 0.3173 0.4580 0.4530 0.099 Uiso 0.75 1 calc R P A 1
C3S C 0.2842(9) 0.5991(6) 0.3896(6) 0.083(2) Uiso 0.75 1 d . P A 1
H3SA H 0.2126 0.6093 0.4377 0.099 Uiso 0.75 1 calc R P A 1
H3SB H 0.2447 0.6433 0.3310 0.099 Uiso 0.75 1 calc R P A 1
C4S C 0.4216(9) 0.6153(7) 0.4052(6) 0.088(2) Uiso 0.75 1 d . P A 1
H4SA H 0.4190 0.6861 0.3808 0.106 Uiso 0.75 1 calc R P A 1
H4SB H 0.4426 0.5912 0.4697 0.106 Uiso 0.75 1 calc R P A 1
C5S C 0.5228(10) 0.5570(7) 0.3567(6) 0.092(2) Uiso 0.75 1 d . P A 1
H5SA H 0.5305 0.5965 0.2932 0.110 Uiso 0.75 1 calc R P A 1
H5SB H 0.6175 0.5334 0.3832 0.110 Uiso 0.75 1 calc R P A 1
O1W O 0.467(2) 0.5206(17) 0.5077(17) 0.109(6) Uiso 0.25 1 d . P B 2

loop_
_atom_site_aniso_label
_atom_site_aniso_U_11
_atom_site_aniso_U_22
_atom_site_aniso_U_33
_atom_site_aniso_U_23
_atom_site_aniso_U_13
_atom_site_aniso_U_12
Ru1 0.02852(13) 0.03114(13) 0.02794(13) -0.01044(9) -0.00062(9) -0.00955(9)
Se1 0.03738(18) 0.03530(17) 0.03276(18) -0.01262(13) 0.00153(13) -0.01494(14)
Se2 0.03186(17) 0.03394(17) 0.02995(17) -0.01061(13) -0.00045(12) -0.00782(13)
S1 0.0328(4) 0.0327(3) 0.0301(4) -0.0110(3) -0.0017(3) -0.0102(3)
P1 0.0291(4) 0.0325(4) 0.0279(4) -0.0105(3) -0.0008(3) -0.0096(3)
O1 0.0334(11) 0.0372(11) 0.0331(11) -0.0145(9) -0.0001(9) -0.0105(9)
O2 0.0432(12) 0.0369(11) 0.0349(11) -0.0128(9) -0.0056(9) -0.0113(9)
N1 0.0314(13) 0.0360(13) 0.0335(13) -0.0139(11) -0.0014(10) -0.0088(10)
C1 0.0362(15) 0.0339(14) 0.0271(14) -0.0102(11) -0.0052(12) -0.0098(12)
C2 0.0360(16) 0.0408(16) 0.0321(15) -0.0131(13) 0.0015(12) -0.0123(13)
C3 0.0400(17) 0.0373(16) 0.0349(16) -0.0145(13) -0.0028(13) -0.0083(13)
C4 0.0410(17) 0.0366(15) 0.0325(15) -0.0091(12) -0.0099(13) -0.0118(13)
C5 0.0324(15) 0.0406(16) 0.0375(17) -0.0105(13) -0.0033(13) -0.0119(13)
C6 0.0339(16) 0.0364(15) 0.0374(17) -0.0129(13) -0.0016(13) -0.0088(13)
C7 0.051(2) 0.0368(16) 0.0451(19) -0.0125(14) -0.0072(15) -0.0138(15)
C11 0.0348(15) 0.0302(14) 0.0331(15) -0.0116(12) 0.0008(12) -0.0124(12)
C12 0.0387(16) 0.0294(14) 0.0382(16) -0.0126(12) 0.0007(13) -0.0118(12)
C13 0.0487(19) 0.0314(15) 0.0375(17) -0.0110(13) -0.0001(14) -0.0159(13)
C14 0.0440(18) 0.0346(15) 0.0455(19) -0.0163(14) 0.0080(15) -0.0181(14)
C15 0.0370(16) 0.0314(15) 0.053(2) -0.0147(14) 0.0018(14) -0.0128(13)
C16 0.0382(16) 0.0281(14) 0.0417(17) -0.0108(12) -0.0028(13) -0.0115(12)
C17 0.0403(17) 0.0369(16) 0.0396(17) -0.0099(13) -0.0060(14) -0.0111(13)
C18 0.055(2) 0.0458(19) 0.052(2) -0.0211(16) 0.0145(17) -0.0219(16)
C19 0.0387(17) 0.0396(16) 0.0478(19) -0.0149(14) -0.0081(14) -0.0106(14)
C21 0.0281(14) 0.0356(15) 0.0300(15) -0.0115(12) -0.0009(11) -0.0069(12)
C22 0.0316(15) 0.0385(15) 0.0305(15) -0.0080(12) -0.0024(12) -0.0104(12)
C23 0.0380(16) 0.0334(15) 0.0345(16) -0.0075(12) -0.0045(13) -0.0123(12)
C24 0.0364(16) 0.0351(15) 0.0314(15) -0.0112(12) -0.0050(12) -0.0075(12)
C25 0.0315(15) 0.0390(15) 0.0315(15) -0.0109(12) 0.0000(12) -0.0094(12)
C26 0.0311(15) 0.0339(15) 0.0342(15) -0.0095(12) -0.0042(12) -0.0085(12)
C27 0.0413(17) 0.0423(17) 0.0388(17) -0.0137(14) 0.0043(14) -0.0164(14)
C28 0.0444(18) 0.0407(17) 0.0433(18) -0.0180(14) 0.0009(15) -0.0112(14)
C29 0.0329(16) 0.0373(16) 0.0446(18) -0.0160(14) 0.0054(13) -0.0123(13)
C31 0.0304(15) 0.0404(16) 0.0296(15) -0.0128(12) -0.0005(12) -0.0125(12)
C32 0.0346(16) 0.0407(17) 0.0469(19) -0.0180(14) 0.0046(14) -0.0124(13)
C33 0.0455(19) 0.0411(17) 0.049(2) -0.0183(15) 0.0021(15) -0.0168(15)
C34 0.0345(16) 0.0507(19) 0.0386(17) -0.0130(14) 0.0013(13) -0.0202(14)
C35 0.0312(16) 0.0485(18) 0.0436(18) -0.0128(15) -0.0018(13) -0.0116(14)
C36 0.0330(16) 0.0363(15) 0.0402(17) -0.0111(13) -0.0030(13) -0.0092(13)
C41 0.0352(15) 0.0296(14) 0.0295(15) -0.0109(11) -0.0033(12) -0.0080(12)
C42 0.0350(16) 0.0392(16) 0.0330(16) -0.0123(13) 0.0003(12) -0.0122(13)
C43 0.0440(18) 0.0413(16) 0.0297(15) -0.0102(13) -0.0008(13) -0.0135(14)
C44 0.0419(17) 0.0387(16) 0.0332(16) -0.0124(13) -0.0059(13) -0.0080(13)
C45 0.0338(16) 0.055(2) 0.0402(18) -0.0180(15) -0.0045(14) -0.0107(15)
C46 0.0370(17) 0.0496(18) 0.0330(16) -0.0142(14) 0.0005(13) -0.0141(14)
C51 0.0320(15) 0.0330(15) 0.0362(16) -0.0119(12) 0.0004(12) -0.0101(12)
C52 0.068(2) 0.0394(18) 0.0371(18) -0.0127(14) -0.0118(17) -0.0084(17)
C53 0.097(3) 0.0403(19) 0.049(2) -0.0204(16) -0.019(2) -0.010(2)
C54 0.067(2) 0.0333(17) 0.052(2) -0.0136(15) -0.0102(18) -0.0080(16)
C55 0.053(2) 0.0385(17) 0.0412(19) -0.0108(14) -0.0127(16) -0.0046(15)
C56 0.0471(19) 0.0394(17) 0.0380(17) -0.0165(14) -0.0092(14) -0.0051(14)

loop_
_atom_type_symbol
_atom_type_description
_atom_type_scat_dispersion_real
_atom_type_scat_dispersion_imag
_atom_type_scat_source
C C 0.0181 0.0091 'International Tables Vol C Tables 4.2.6.8 and 6.1.1.4'
H H 0.0000 0.0000 'International Tables Vol C Tables 4.2.6.8 and 6.1.1.4'
N N 0.0311 0.0180 'International Tables Vol C Tables 4.2.6.8 and 6.1.1.4'
O O 0.0492 0.0322 'International Tables Vol C Tables 4.2.6.8 and 6.1.1.4'
P P 0.2955 0.4335 'International Tables Vol C Tables 4.2.6.8 and 6.1.1.4'
Ru Ru 0.0552 3.2960 'International Tables Vol C Tables 4.2.6.8 and 6.1.1.4'
S S 0.3331 0.5567 'International Tables Vol C Tables 4.2.6.8 and 6.1.1.4'
Se Se -0.7943 1.1372 'International Tables Vol C Tables 4.2.6.8 and 6.1.1.4'

loop_
_geom_angle_atom_site_label_1
_geom_angle_atom_site_label_2
_geom_angle_atom_site_label_3
_geom_angle
Se1 Ru1 Se2 118.827(14)
Se1 Ru1 S1 114.68(2)
Se2 Ru1 S1 111.88(2)
P1 Ru1 Se1 90.66(2)
P1 Ru1 Se2 92.17(2)
P1 Ru1 S1 126.26(3)
O1 Ru1 Se1 98.06(6)
O1 Ru1 Se2 98.62(6)
O1 Ru1 S1 34.45(6)
O1 Ru1 P1 160.62(6)
N1 Ru1 Se1 119.23(8)
N1 Ru1 Se2 121.92(8)
N1 Ru1 S1 37.50(8)
N1 Ru1 P1 88.84(8)
N1 Ru1 O1 71.80(10)
C11 Se1 Ru1 107.85(9)
C21 Se2 Ru1 107.39(9)
O1 S1 Ru1 58.61(9)
O1 S1 N1 104.13(13)
O1 S1 C1 107.38(14)
O2 S1 Ru1 138.73(10)
O2 S1 O1 116.02(13)
O2 S1 N1 115.36(14)
O2 S1 C1 106.92(13)
N1 S1 Ru1 45.78(9)
N1 S1 C1 106.42(14)
C1 S1 Ru1 113.62(10)
C31 P1 Ru1 112.13(10)
C41 P1 Ru1 119.42(10)
C41 P1 C31 102.90(14)
C41 P1 C51 104.89(14)
C51 P1 Ru1 112.02(11)
C51 P1 C31 103.99(14)
S1 O1 Ru1 86.94(10)
S1 N1 Ru1 96.72(13)
C2 C1 S1 119.3(2)
C6 C1 S1 119.4(2)
C6 C1 C2 121.2(3)
C1 C2 H2 120.4
C1 C2 C3 119.1(3)
C3 C2 H2 120.4
C2 C3 H3 119.6
C2 C3 C4 120.8(3)
C4 C3 H3 119.6
C3 C4 C7 121.2(3)
C5 C4 C3 118.4(3)
C5 C4 C7 120.4(3)
C4 C5 H5 119.3
C4 C5 C6 121.4(3)
C6 C5 H5 119.3
C1 C6 C5 119.0(3)
C1 C6 H6 120.5
C5 C6 H6 120.5
C4 C7 H7A 109.5
C4 C7 H7B 109.5
C4 C7 H7C 109.5
H7A C7 H7B 109.5
H7A C7 H7C 109.5
H7B C7 H7C 109.5
C12 C11 Se1 119.0(2)
C12 C11 C16 121.6(3)
C16 C11 Se1 119.3(2)
C11 C12 C13 117.5(3)
C11 C12 C17 123.0(3)
C13 C12 C17 119.4(3)
C12 C13 H13 118.9
C14 C13 C12 122.1(3)
C14 C13 H13 118.9
C13 C14 C18 120.4(3)
C15 C14 C13 118.8(3)
C15 C14 C18 120.9(3)
C14 C15 H15 119.3
C14 C15 C16 121.3(3)
C16 C15 H15 119.3
C11 C16 C15 118.3(3)
C11 C16 C19 122.1(3)
C15 C16 C19 119.5(3)
C12 C17 H17A 109.5
C12 C17 H17B 109.5
C12 C17 H17C 109.5
H17A C17 H17B 109.5
H17A C17 H17C 109.5
H17B C17 H17C 109.5
C14 C18 H18A 109.5
C14 C18 H18B 109.5
C14 C18 H18C 109.5
H18A C18 H18B 109.5
H18A C18 H18C 109.5
H18B C18 H18C 109.5
C16 C19 H19A 109.5
C16 C19 H19B 109.5
C16 C19 H19C 109.5
H19A C19 H19B 109.5
H19A C19 H19C 109.5
H19B C19 H19C 109.5
C22 C21 Se2 116.9(2)
C26 C21 Se2 121.9(2)
C26 C21 C22 121.1(3)
C21 C22 C27 122.9(3)
C23 C22 C21 118.3(3)
C23 C22 C27 118.8(3)
C22 C23 H23 118.8
C24 C23 C22 122.4(3)
C24 C23 H23 118.8
C23 C24 C25 117.9(3)
C23 C24 C28 121.1(3)
C25 C24 C28 121.0(3)
C24 C25 H25 118.9
C24 C25 C26 122.1(3)
C26 C25 H25 118.9
C21 C26 C25 118.2(3)
C21 C26 C29 122.6(3)
C25 C26 C29 119.2(3)
C22 C27 H27A 109.5
C22 C27 H27B 109.5
C22 C27 H27C 109.5
H27A C27 H27B 109.5
H27A C27 H27C 109.5
H27B C27 H27C 109.5
C24 C28 H28A 109.5
C24 C28 H28B 109.5
C24 C28 H28C 109.5
H28A C28 H28B 109.5
H28A C28 H28C 109.5
H28B C28 H28C 109.5
C26 C29 H29A 109.5
C26 C29 H29B 109.5
C26 C29 H29C 109.5
H29A C29 H29B 109.5
H29A C29 H29C 109.5
H29B C29 H29C 109.5
C32 C31 P1 119.4(2)
C36 C31 P1 121.3(2)
C36 C31 C32 119.2(3)
C31 C32 H32 119.6
C33 C32 C31 120.8(3)
C33 C32 H32 119.6
C32 C33 H33 120.2
C32 C33 C34 119.6(3)
C34 C33 H33 120.2
C33 C34 H34 120.1
C35 C34 C33 119.8(3)
C35 C34 H34 120.1
C34 C35 H35 119.6
C34 C35 C36 120.9(3)
C36 C35 H35 119.6
C31 C36 C35 119.8(3)
C31 C36 H36 120.1
C35 C36 H36 120.1
C42 C41 P1 120.4(2)
C46 C41 P1 120.5(2)
C46 C41 C42 119.1(3)
C41 C42 H42 119.8
C43 C42 C41 120.4(3)
C43 C42 H42 119.8
C42 C43 H43 119.9
C44 C43 C42 120.2(3)
C44 C43 H43 119.9
C43 C44 H44 120.2
C43 C44 C45 119.6(3)
C45 C44 H44 120.2
C44 C45 H45 119.9
C44 C45 C46 120.3(3)
C46 C45 H45 119.9
C41 C46 C45 120.4(3)
C41 C46 H46 119.8
C45 C46 H46 119.8
C52 C51 P1 123.2(3)
C52 C51 C56 119.0(3)
C56 C51 P1 117.8(2)
C51 C52 H52 120.0
C51 C52 C53 120.0(3)
C53 C52 H52 120.0
C52 C53 H53 119.5
C54 C53 C52 120.9(4)
C54 C53 H53 119.5
C53 C54 H54 120.3
C53 C54 C55 119.4(3)
C55 C54 H54 120.3
C54 C55 H55 119.9
C54 C55 C56 120.2(3)
C56 C55 H55 119.9
C51 C56 H56 119.8
C55 C56 C51 120.4(3)
C55 C56 H56 119.8
C2S O1S C5S 106.5(7)
O1S C2S H2SA 109.6
O1S C2S H2SB 109.6
H2SA C2S H2SB 108.1
C3S C2S O1S 110.2(7)
C3S C2S H2SA 109.6
C3S C2S H2SB 109.6
C2S C3S H3SA 111.5
C2S C3S H3SB 111.5
C2S C3S C4S 101.4(7)
H3SA C3S H3SB 109.3
C4S C3S H3SA 111.5
C4S C3S H3SB 111.5
C3S C4S H4SA 111.4
C3S C4S H4SB 111.4
H4SA C4S H4SB 109.3
C5S C4S C3S 101.9(7)
C5S C4S H4SA 111.4
C5S C4S H4SB 111.4
O1S C5S C4S 106.0(8)
O1S C5S H5SA 110.5
O1S C5S H5SB 110.5
C4S C5S H5SA 110.5
C4S C5S H5SB 110.5
H5SA C5S H5SB 108.7

loop_
_geom_bond_atom_site_label_1
_geom_bond_atom_site_label_2
_geom_bond_distance
_geom_bond_site_symmetry_2
Ru1 Se1 2.3411(4) .
Ru1 Se2 2.3509(4) .
Ru1 S1 2.6265(7) .
Ru1 P1 2.2671(8) .
Ru1 O1 2.245(2) .
Ru1 N1 1.895(2) .
Se1 C11 1.930(3) .
Se2 C21 1.941(3) .
S1 O1 1.488(2) .
S1 O2 1.436(2) .
S1 N1 1.610(3) .
S1 C1 1.772(3) .
P1 C31 1.833(3) .
P1 C41 1.825(3) .
P1 C51 1.829(3) .
C1 C2 1.389(5) .
C1 C6 1.374(5) .
C2 H2 0.9500 .
C2 C3 1.390(5) .
C3 H3 0.9500 .
C3 C4 1.393(5) .
C4 C5 1.389(5) .
C4 C7 1.506(5) .
C5 H5 0.9500 .
C5 C6 1.390(5) .
C6 H6 0.9500 .
C7 H7A 0.9800 .
C7 H7B 0.9800 .
C7 H7C 0.9800 .
C11 C12 1.396(4) .
C11 C16 1.398(4) .
C12 C13 1.397(5) .
C12 C17 1.504(5) .
C13 H13 0.9500 .
C13 C14 1.387(5) .
C14 C15 1.382(5) .
C14 C18 1.508(5) .
C15 H15 0.9500 .
C15 C16 1.398(5) .
C16 C19 1.506(5) .
C17 H17A 0.9800 .
C17 H17B 0.9800 .
C17 H17C 0.9800 .
C18 H18A 0.9800 .
C18 H18B 0.9800 .
C18 H18C 0.9800 .
C19 H19A 0.9800 .
C19 H19B 0.9800 .
C19 H19C 0.9800 .
C21 C22 1.404(5) .
C21 C26 1.399(4) .
C22 C23 1.393(5) .
C22 C27 1.506(4) .
C23 H23 0.9500 .
C23 C24 1.390(5) .
C24 C25 1.393(5) .
C24 C28 1.506(5) .
C25 H25 0.9500 .
C25 C26 1.402(5) .
C26 C29 1.494(4) .
C27 H27A 0.9800 .
C27 H27B 0.9800 .
C27 H27C 0.9800 .
C28 H28A 0.9800 .
C28 H28B 0.9800 .
C28 H28C 0.9800 .
C29 H29A 0.9800 .
C29 H29B 0.9800 .
C29 H29C 0.9800 .
C31 C32 1.391(5) .
C31 C36 1.385(5) .
C32 H32 0.9500 .
C32 C33 1.385(5) .
C33 H33 0.9500 .
C33 C34 1.390(5) .
C34 H34 0.9500 .
C34 C35 1.371(5) .
C35 H35 0.9500 .
C35 C36 1.392(5) .
C36 H36 0.9500 .
C41 C42 1.393(4) .
C41 C46 1.389(5) .
C42 H42 0.9500 .
C42 C43 1.389(5) .
C43 H43 0.9500 .
C43 C44 1.383(5) .
C44 H44 0.9500 .
C44 C45 1.386(5) .
C45 H45 0.9500 .
C45 C46 1.390(5) .
C46 H46 0.9500 .
C51 C52 1.381(5) .
C51 C56 1.391(5) .
C52 H52 0.9500 .
C52 C53 1.387(5) .
C53 H53 0.9500 .
C53 C54 1.374(6) .
C54 H54 0.9500 .
C54 C55 1.376(5) .
C55 H55 0.9500 .
C55 C56 1.386(5) .
C56 H56 0.9500 .
O1S C2S 1.401(10) .
O1S C5S 1.415(11) .
C2S H2SA 0.9900 .
C2S H2SB 0.9900 .
C2S C3S 1.383(11) .
C3S H3SA 0.9900 .
C3S H3SB 0.9900 .
C3S C4S 1.514(11) .
C4S H4SA 0.9900 .
C4S H4SB 0.9900 .
C4S C5S 1.436(12) .
C5S H5SA 0.9900 .
C5S H5SB 0.9900 .
O1W O1W 0.83(4) 2_666
